data_2001570
loop_
_publ_author_name
'Gabriel, J.-C.'
'Johannsen, I.'
'Batail, P.'
'Coulon, C.'

_publ_section_title
;
 A novel type of two-dimensional pattern of association of
 mixed-valence dimers in the structures of two cation radical salts of
 thieno- and selenolo[3,4-<i>d</i>]-1,3-dithiol-2-ylidene and a
 monovalent hexanuclear chalcohalide rhenium cluster anion
;
_journal_issue 6
_journal_name_full 'Acta Crystallographica Section C'
_journal_page_first 1052
_journal_page_last 1056
_journal_paper_doi 10.1107/S0108270193001076
_journal_volume 49
_journal_year 1993
_chemical_formula_moiety 'C20 H8 S12,2(C3 H7 N1 O1),Cl9 Re6 S5'
_chemical_formula_sum 'C26 H22 Cl9 N2 O2 Re6 S17'
_chemical_formula_weight 2375.84
_space_group_IT_number 2
_space_group_name_Hall '-P 1'
_space_group_name_H-M_alt 'P -1'
_symmetry_cell_setting triclinic
_symmetry_space_group_name_Hall '-P 1'
_symmetry_space_group_name_H-M 'P -1'
_cell_angle_alpha 102.74(2)
_cell_angle_beta 90.82(3)
_cell_angle_gamma 93.25(3)
_cell_formula_units_Z 1
_cell_length_a 9.220(5)
_cell_length_b 11.493(2)
_cell_length_c 12.433(3)
_cell_volume 1282.5(8)
_diffrn_radiation_type Mo
_diffrn_radiation_wavelength 0.71073
_exptl_absorpt_coefficient_mu 15.49
_exptl_crystal_density_diffrn 3.079
_exptl_crystal_F_000 1083
_cod_data_source_file du1024.cif
_cod_data_source_block du1024_structure_1_of_2
_cod_original_cell_volume 1282(6)
_cod_database_code 2001570

loop_
_space_group_symop_id
_space_group_symop_operation_xyz
1 x,y,z
2 -x,-y,-z

loop_
_atom_site_label
_atom_site_fract_x
_atom_site_fract_y
_atom_site_fract_z
Re(1) .09874(2) .07028(2) -.09820(2)
Re(2) .17229(2) -.01480(2) .06980(2)
Re(3) -.01506(2) .14684(2) .09060(2)
Cl(1) .2298(2) .1665(2) -.22090(10)
Cl(2) .3988(2) -.0304(2) .15670(10)
Cl(3) -.0358(2) .34060(10) .20340(10)
S(14) .2668(2) -.08790(10) -.11270(10)
S(15) -.0536(2) -.05620(10) -.23970(10)
S(16) .0819(2) -.21520(10) .07240(10)
S(17) .2385(2) .18780(10) .05910(10)
S(1) .5546(2) .6672(2) .39320(10)
S(2) .5421(2) .7393(2) .63630(10)
S(3) .7272(2) .5249(2) .65860(10)
S(4) .7700(2) .4637(2) .41790(10)
S(5) .2887(2) .9607(2) .4876(2)
S(6) 1.0249(2) .2523(2) .5794(2)
C(1) .6058(7) .6449(5) .5192(5)
C(2) .6940(6) .5536(6) .5319(5)
C(3) .4466(7) .7863(6) .4438(6)
C(4) .4421(7) .8206(6) .5612(6)
C(5) .8488(7) .4162(6) .6137(5)
C(6) .8656(7) .3847(5) .4965(5)
C(7) .3661(8) .8527(6) .3932(6)
C(8) .3586(8) .9161(7) .5966(6)
C(9) .9286(8) .3516(6) .6682(6)
C(10) .9611(8) .2964(6) .4666(6)
H(7A) .353 .841 .315
H(8A) .342 .951 .672
H(9A) .931 .361 .746
H(10A) .988 .264 .393
O(1) .3588(8) .6314(6) .1801(5)
N(1) .3503(7) .5853(6) -.0051(5)
C(11) .3977(9) .6474(7) .0914(7)
C(12) .4110(10) .6150(10) -.1069(7)
C(13) .2400(10) .4884(8) -.0163(9)
H(12A) .366 .562 -.170
H(12B) .393 .695 -.109
H(12C) .512 .606 -.106
H(13A) .222 .455 -.093
H(13B) .272 .429 .019
H(13C) .153 .518 .016
H(11A) .468 .711 .092

loop_
_geom_angle_atom_site_label_1
_geom_angle_atom_site_label_2
_geom_angle_atom_site_label_3
_geom_angle
Re(2) Re(1) Re(2) 89.982(9)
Re(2) Re(1) Re(3) 59.892(8)
Re(2) Re(1) Re(3) 59.964(8)
Re(2) Re(1) Cl(1) 134.10(5)
Re(2) Re(1) S(14) 57.80(4)
Re(2) Re(1) S(15) 117.56(4)
Re(2) Re(1) S(16) 117.75(4)
Re(2) Re(1) S(17) 57.25(4)
Re(2) Re(1) Re(3) 60.145(8)
Re(2) Re(1) Re(3) 59.716(8)
Re(2) Re(1) Cl(1) 135.87(5)
Re(2) Re(1) S(14) 117.06(4)
Re(2) Re(1) S(15) 57.21(4)
Re(2) Re(1) S(16) 57.71(4)
Re(2) Re(1) S(17) 117.65(4)
Re(3) Re(1) Re(3) 89.772(9)
Re(3) Re(1) Cl(1) 133.35(4)
Re(3) Re(1) S(14) 117.64(4)
Re(3) Re(1) S(15) 117.33(4)
Re(3) Re(1) S(16) 57.89(4)
Re(3) Re(1) S(17) 57.54(4)
Re(3) Re(1) Cl(1) 136.86(4)
Re(3) Re(1) S(14) 57.36(4)
Re(3) Re(1) S(15) 57.63(4)
Re(3) Re(1) S(16) 117.39(4)
Re(3) Re(1) S(17) 117.19(4)
Cl(1) Re(1) S(14) 93.68(6)
Cl(1) Re(1) S(15) 94.96(6)
Cl(1) Re(1) S(16) 92.28(6)
Cl(6) Re(1) S(17) 91.36(6)
S(14) Re(1) S(15) 89.57(5)
S(14) Re(1) S(16) 174.02(5)
S(14) Re(1) S(17) 90.05(6)
S(15) Re(1) S(16) 89.44(5)
S(15) Re(1) S(17) 173.68(6)
S(16) Re(1) S(17) 90.29(6)
Re(1) Re(2) Re(1) 90.018(9)
Re(1) Re(2) Re(3) 59.826(8)
Re(1) Re(2) Re(3) 60.060(8)
Re(1) Re(2) Cl(2) 133.27(5)
Re(1) Re(2) S(14) 57.83(4)
Re(1) Re(2) S(15) 117.62(4)
Re(1) Re(2) S(16) 117.56(4)
Re(1) Re(2) S(17) 57.88(4)
Re(1) Re(2) Re(3) 60.187(8)
Re(1) Re(2) Re(3) 59.704(8)
Re(1) Re(2) Cl(2) 136.71(5)
Re(1) Re(2) S(14) 117.10(4)
Re(1) Re(2) S(15) 57.33(4)
Re(1) Re(2) S(16) 57.09(4)
Re(1) Re(2) S(17) 117.88(4)
Re(3) Re(2) Re(3) 89.790(9)
Re(3) Re(2) Cl(2) 134.71(5)
Re(3) Re(2) S(14) 117.61(4)
Re(3) Re(2) S(15) 57.84(4)
Re(3) Re(2) S(16) 117.24(4)
Re(3) Re(2) S(17) 57.71(4)
Re(3) Re(2) Cl(2) 135.45(5)
Re(3) Re(2) S(14) 57.41(4)
Re(3) Re(2) S(15) 117.01(4)
Re(3) Re(2) S(16) 57.54(4)
Re(3) Re(2) S(17) 117.90(4)
Cl(2) Re(2) S(14) 92.10(6)
Cl(2) Re(2) S(15) 94.13(6)
Cl(2) Re(2) S(16) 94.68(6)
Cl(2) Re(2) S(17) 91.20(6)
S(14) Re(2) S(15) 173.73(5)
S(14) Re(2) S(16) 89.64(5)
S(14) Re(2) S(17) 90.46(6)
S(15) Re(2) S(16) 89.12(5)
S(15) Re(2) S(17) 90.14(6)
S(16) Re(2) S(17) 174.11(5)
Re(1) Re(3) Re(1) 90.228(9)
Re(1) Re(3) Re(2) 60.282(8)
Re(1) Re(3) Re(2) 60.151(8)
Re(1) Re(3) Cl(3) 133.24(5)
Re(1) Re(3) S(14) 118.12(4)
Re(1) Re(3) S(15) 117.44(4)
Re(1) Re(3) S(16) 57.24(4)
Re(1) Re(3) S(17) 57.99(4)
Re(1) Re(3) Re(2) 60.097(8)
Re(1) Re(3) Re(2) 59.976(8)
Re(1) Re(3) Cl(3) 136.51(5)
Re(1) Re(3) S(14) 57.98(4)
Re(1) Re(3) S(15) 57.11(4)
Re(1) Re(3) S(16) 117.46(4)
Re(1) Re(3) S(17) 117.61(4)
Re(2) Re(3) Re(2) 90.210(9)
Re(2) Re(3) Cl(3) 135.90(4)
Re(2) Re(3) S(14) 118.06(4)
Re(2) Re(3) S(15) 57.20(4)
Re(2) Re(3) S(16) 117.49(4)
Re(2) Re(3) S(17) 57.53(4)
Re(2) Re(3) Cl(3) 133.85(4)
Re(2) Re(3) S(14) 57.99(4)
Re(2) Re(3) S(15) 117.06(4)
Re(2) Re(3) S(16) 57.52(4)
Re(2) Re(3) S(17) 118.10(4)
Cl(3) Re(3) S(14) 92.75(6)
Cl(3) Re(3) S(15) 95.30(6)
Cl(3) Re(3) S(16) 91.29(6)
Cl(3) Re(3) S(17) 92.36(6)
S(14) Re(3) S(15) 89.63(6)
S(14) Re(3) S(16) 90.00(5)
S(14) Re(3) S(17) 174.88(5)
S(15) Re(3) S(16) 173.41(5)
S(15) Re(3) S(17) 89.62(6)
S(16) Re(3) S(17) 90.17(6)
Re(1) S(14) Re(2) 64.37(4)
Re(1) S(14) Re(3) 64.66(4)
Re(2) S(14) Re(3) 64.61(4)
Re(1) S(15) Re(2) 65.46(4)
Re(1) S(15) Re(3) 65.26(4)
Re(2) S(15) Re(3) 64.96(4)
Re(1) S(16) Re(2) 65.21(4)
Re(1) S(16) Re(3) 64.87(4)
Re(2) S(16) Re(3) 64.94(4)
Re(1) S(17) Re(2) 64.87(4)
Re(1) S(17) Re(3) 64.46(4)
Re(2) S(17) Re(3) 64.76(4)
C(1) S(1) C(3) 95.9(3)
C(1) S(2) C(4) 94.2(3)
C(2) S(3) C(5) 95.6(3)
C(2) S(4) C(6) 93.9(3)
C(7) S(5) C(8) 93.9(4)
C(9) S(6) C(10) 93.3(3)
S(1) C(1) S(2) 118.0(4)
S(1) C(1) C(2) 122.8(5)
S(2) C(1) C(2) 119.2(5)
S(3) C(2) S(4) 118.1(4)
S(3) C(2) C(1) 121.1(5)
S(4) C(2) C(1) 120.7(5)
S(1) C(3) C(4) 114.9(5)
S(1) C(3) C(7) 132.1(6)
C(4) C(3) C(7) 112.9(6)
S(2) C(4) C(3) 117.0(5)
S(2) C(4) C(8) 130.4(6)
C(3) C(4) C(8) 112.6(7)
S(3) C(5) C(6) 115.1(5)
S(3) C(5) C(9) 131.9(5)
C(6) C(5) C(9) 112.9(6)
S(4) C(6) C(5) 117.0(5)
S(4) C(6) C(10) 131.0(5)
C(5) C(6) C(10) 112.0(6)
S(5) C(7) C(3) 110.5(6)
S(5) C(7) H(7A) 124.7(7)
C(3) C(7) H(7A) 124.8(8)
S(5) C(8) C(4) 110.0(6)
S(5) C(8) H(8A) 125.2(6)
C(4) C(8) H(8A) 124.8(8)
S(6) C(9) C(5) 111.1(5)
S(6) C(9) H(9A) 124.5(6)
C(5) C(9) H(9A) 124.3(7)
S(6) C(10) C(6) 110.7(5)
S(6) C(10) H(10A) 124.7(6)
C(6) C(10) H(10A) 124.6(7)
C(11) N(1) C(12) 119.5(8)
C(11) N(1) C(13) 121.9(8)
C(12) N(1) C(13) 118.6(8)
O(1) C(11) N(1) 125.8(9)
O(1) C(11) H(11A) 117.0(8)
N(1) C(11) H(11A) 117.3(9)
N(1) C(12) H(12A) 110.0(10)
N(1) C(12) H(12B) 109.7(8)
N(1) C(12) H(12C) 108.6(8)
H(12A) C(12) H(12B) 109.0(10)
H(12A) C(12) H(12C) 109.0(10)
H(12B) C(12) H(12C) 109.0(10)
N(1) C(13) H(13A) 108.6(9)
N(1) C(13) H(13B) 110.4(9)
N(1) C(13) H(13C) 109.4(8)
H(13A) C(13) H(13B) 109.0(10)
H(13A) C(13) H(13C) 109.0(10)
H(13B) C(13) H(13C) 109.0(10)

loop_
_geom_bond_atom_site_label_1
_geom_bond_atom_site_label_2
_geom_bond_distance
Re(1) Re(2) 2.590
Re(1) Re(2) 2.590
Re(1) Re(3) 2.579
Re(1) Re(3) 2.593
Re(1) Cl(1) 2.379(2)
Re(1) S(14) 2.432(2)
Re(1) S(15) 2.397(2)
Re(1) S(16) 2.3950(10)
Re(1) S(17) 2.423(2)
Re(2) Re(3) 2.580
Re(2) Re(3) 2.590
Re(2) Cl(2) 2.368(2)
Re(2) S(14) 2.431(2)
Re(2) S(15) 2.394(2)
Re(2) S(16) 2.4120(10)
Re(2) S(17) 2.407(2)
Re(3) Cl(3) 2.3750(10)
Re(3) S(14) 2.416(2)
Re(3) S(15) 2.411(2)
Re(3) S(16) 2.413(2)
Re(3) S(17) 2.411(2)
S(1) C(1) 1.707(6)
S(1) C(3) 1.747(7)
S(2) C(1) 1.744(6)
S(2) C(4) 1.745(7)
S(3) C(2) 1.706(7)
S(3) C(5) 1.731(7)
S(4) C(2) 1.741(6)
S(4) C(6) 1.735(7)
S(5) C(7) 1.706(8)
S(5) C(8) 1.683(8)
S(6) C(9) 1.702(7)
S(6) C(10) 1.701(7)
C(1) C(2) 1.396(9)
C(3) C(4) 1.428(9)
C(3) C(7) 1.340(10)
C(4) C(8) 1.370(10)
C(5) C(6) 1.434(8)
C(5) C(9) 1.349(9)
C(6) C(10) 1.370(10)
C(7) H(7A) 0.950(8)
C(8) H(8A) 0.950(8)
C(9) H(9A) 0.950(7)
C(10) H(10A) 0.950(7)
O(1) C(11) 1.210(10)
N(1) C(11) 1.310(10)
N(1) C(12) 1.490(10)
N(1) C(13) 1.450(10)
C(11) H(11A) 0.950(9)
C(12) H(12A) 0.950(10)
C(12) H(12B) 0.950(10)
C(12) H(12C) 0.950(10)
C(13) H(13A) 0.950(10)
C(13) H(13B) 0.950(10)
C(13) H(13C) 0.950(10)
